data_1535144
loop_
_publ_author_name
'Mayer, I.'
'Cohen, S.'

_publ_section_title
;
 The Crystal Structure of Ca6 Eu2 Na2 (P O4)6 F2
;
_journal_name_full 'Journal of Solid State Chemistry'
_journal_page_first 17
_journal_page_last 20
_journal_volume 48
_journal_year 1983
_chemical_formula_sum 'Ca6 Eu2 F2 Na2 O24 P6'
_chemical_name_systematic 'Ca6 Eu2 Na2 (P O4)6 F2'
_space_group_IT_number 176
_symmetry_space_group_name_Hall '-P 6c'
_symmetry_space_group_name_H-M 'P 63/m'
_cell_angle_alpha 90
_cell_angle_beta 90
_cell_angle_gamma 120
_cell_formula_units_Z 1
_cell_length_a 9.385
_cell_length_b 9.385
_cell_length_c 6.893
_cell_volume 525.784
_citation_journal_id_ASTM JSSCBI
_cod_data_source_file Mayer_JSSCBI_1983_206.cif
_cod_data_source_block Ca6Eu2F2Na2O24P6
_cod_original_cell_volume 525.7842
_cod_database_code 1535144

loop_
_symmetry_equiv_pos_as_xyz
x,y,z
x-y,x,z+1/2
-y,x-y,z
-x,-y,z+1/2
-x+y,-x,z
y,-x+y,z+1/2
-x,-y,-z
-x+y,-x,-z-1/2
y,-x+y,-z
x,y,-z-1/2
x-y,x,-z
-y,x-y,-z-1/2

loop_
_atom_site_label
_atom_site_type_symbol
_atom_site_fract_x
_atom_site_fract_y
_atom_site_fract_z
_atom_site_occupancy
_atom_site_U_iso_or_equiv
Eu1 Eu+3 0.3333 0.6667 -0.0015 0.091 0.0
Na1 Na+1 0.3333 0.6667 -0.0015 0.5 0.0
Ca1 Ca+2 0.3333 0.6667 -0.0015 0.409 0.0
O3 O-2 0.338 0.254 0.073 1 0.0
Eu2 Eu+3 0.2357 -0.0109 0.25 0.273 0.0
O1 O-2 0.317 0.478 0.25 1 0.0
P1 P+5 0.3964 0.3683 0.25 1 0.0
O2 O-2 0.582 0.466 0.25 1 0.0
Ca2 Ca+2 0.2357 -0.0109 0.25 0.727 0.0
F1 F-1 0 0 0.25 1 0.0
